data_2218310
loop_
_publ_author_name
'Zhou, Xiang-Rong'
'Li, Zhong-Shu'
'Zhang, Lei'
'Zhou, Zhi-Hong'

_publ_section_title
;
 Bis{\m-2-[2-(2-pyridyl)ethyliminomethyl]phenolato}bis[azidozinc(II)]
;
_journal_coeditor_code BQ2072
_journal_issue 6
_journal_name_full 'Acta Crystallographica Section E'
_journal_page_first m791
_journal_paper_doi 10.1107/S1600536808013184
_journal_volume 64
_journal_year 2008
_chemical_formula_iupac '[Zn2 (C14 H13 N2 O1)2 (N3)2]'
_chemical_formula_moiety 'C28 H26 N10 O2 Zn2'
_chemical_formula_sum 'C28 H26 N10 O2 Zn2'
_chemical_formula_weight 665.37
_chemical_name_systematic
;
Bis{\m-2-[2-(2-pyridyl)ethyliminomethyl]phenolato}bis[azidozinc(II)]
;
_space_group_IT_number 14
_symmetry_cell_setting monoclinic
_symmetry_space_group_name_Hall '-P 2ybc'
_symmetry_space_group_name_H-M 'P 1 21/c 1'
_atom_sites_solution_hydrogens geom
_atom_sites_solution_primary direct
_atom_sites_solution_secondary difmap
_audit_creation_method SHELXL-97
_cell_angle_alpha 90.00
_cell_angle_beta 100.664(17)
_cell_angle_gamma 90.00
_cell_formula_units_Z 2
_cell_length_a 9.523(9)
_cell_length_b 9.466(9)
_cell_length_c 15.853(14)
_cell_measurement_reflns_used 2415
_cell_measurement_temperature 293(2)
_cell_measurement_theta_max 27.4797
_cell_measurement_theta_min 3.0579
_cell_volume 1404(2)
_computing_cell_refinement 'CrystalClear (Rigaku, 2005)'
_computing_data_collection 'CrystalClear (Rigaku, 2005)'
_computing_data_reduction 'CrystalClear (Rigaku, 2005)'
_computing_molecular_graphics 'SHELXTL (Sheldrick, 2008)'
_computing_publication_material 'SHELXTL (Sheldrick, 2008)'
_computing_structure_refinement 'SHELXL97 (Sheldrick, 2008)'
_computing_structure_solution 'SHELXS97 (Sheldrick, 2008)'
_diffrn_ambient_temperature 293(2)
_diffrn_detector_area_resol_mean 8.192
_diffrn_measured_fraction_theta_full 0.995
_diffrn_measured_fraction_theta_max 0.995
_diffrn_measurement_device_type 'Bruker SMART 1K CCD area-detector'
_diffrn_measurement_method 'thin-slice \w'
_diffrn_radiation_monochromator graphite
_diffrn_radiation_source 'fine-focus sealed tube'
_diffrn_radiation_type MoK\a
_diffrn_radiation_wavelength 0.71073
_diffrn_reflns_av_R_equivalents 0.1168
_diffrn_reflns_av_sigmaI/netI 0.0932
_diffrn_reflns_limit_h_max 11
_diffrn_reflns_limit_h_min -11
_diffrn_reflns_limit_k_max 11
_diffrn_reflns_limit_k_min -11
_diffrn_reflns_limit_l_max 18
_diffrn_reflns_limit_l_min -18
_diffrn_reflns_number 11424
_diffrn_reflns_theta_full 25.00
_diffrn_reflns_theta_max 25.00
_diffrn_reflns_theta_min 3.06
_diffrn_standards_number 0
_exptl_absorpt_coefficient_mu 1.754
_exptl_absorpt_correction_T_max 0.915
_exptl_absorpt_correction_T_min 0.915
_exptl_absorpt_correction_type multi-scan
_exptl_absorpt_process_details '(CrystalClear; Rigaku, 2005)'
_exptl_crystal_colour Colorless
_exptl_crystal_density_diffrn 1.575
_exptl_crystal_density_method 'not measured'
_exptl_crystal_description Block
_exptl_crystal_F_000 680
_exptl_crystal_size_max 0.0500
_exptl_crystal_size_mid 0.0500
_exptl_crystal_size_min 0.0500
_refine_diff_density_max 0.321
_refine_diff_density_min -0.371
_refine_ls_extinction_method none
_refine_ls_goodness_of_fit_ref 1.000
_refine_ls_hydrogen_treatment constr
_refine_ls_matrix_type full
_refine_ls_number_parameters 190
_refine_ls_number_reflns 2460
_refine_ls_number_restraints 0
_refine_ls_restrained_S_all 1.000
_refine_ls_R_factor_all 0.0901
_refine_ls_R_factor_gt 0.0620
_refine_ls_shift/su_max 0.000
_refine_ls_shift/su_mean 0.000
_refine_ls_structure_factor_coef Fsqd
_refine_ls_weighting_details 'calc w=1/[\s^2^(Fo^2^)+(0.0733P)^2^] where P=(Fo^2^+2Fc^2^)/3'
_refine_ls_weighting_scheme calc
_refine_ls_wR_factor_gt 0.1381
_refine_ls_wR_factor_ref 0.1536
_reflns_number_gt 1824
_reflns_number_total 2460
_reflns_threshold_expression I>2\s(I)
_cod_data_source_file bq2072.cif
_cod_data_source_block I
_cod_depositor_comments
;
The following automatic conversions were performed:
'_exptl_absorpt_correction_type' value 'Multi-scan' changed to
'multi-scan' according to
'/home/saulius/struct/CIF-dictionaries/cif_core.dic' dictionary named
'cif_core.dic' version 2.4.1 from 2010-06-29.

Automatic conversion script
Id: cif_fix_enum 1527 2010-12-29 10:47:43Z saulius 

The following automatic conversions were performed:

'_exptl_absorpt_correction_type' value 'Multi-scan' changed to
'multi-scan' according to
/home/saulius/struct/CIF-dictionaries/cif_core.dic dictionary named
'cif_core.dic' version 2.4.1 from 2010-06-29.

Automatic conversion script
Id: cif_fix_values 1715 2011-07-08 13:25:40Z adriana 
;
_cod_original_sg_symbol_H-M 'P 21/c'
_cod_database_code 2218310
_cod_database_fobs_code 2218310

loop_
_symmetry_equiv_pos_as_xyz
'x, y, z'
'-x, y+1/2, -z+1/2'
'-x, -y, -z'
'x, -y-1/2, z-1/2'

loop_
_atom_site_type_symbol
_atom_site_label
_atom_site_fract_x
_atom_site_fract_y
_atom_site_fract_z
_atom_site_U_iso_or_equiv
_atom_site_adp_type
_atom_site_calc_flag
_atom_site_refinement_flags
_atom_site_occupancy
Zn Zn1 0.89278(7) 0.07610(6) 0.05279(4) 0.0388(3) Uani d . 1
O O1 1.0963(4) 0.0175(4) 0.0700(2) 0.0443(10) Uani d . 1
N N2 0.9352(5) 0.1930(5) 0.1691(3) 0.0437(12) Uani d . 1
C C2 1.3382(6) -0.0122(6) 0.1341(4) 0.0439(14) Uani d . 1
H H2A 1.3492 -0.0743 0.0904 0.053 Uiso calc R 1
N N1 0.8313(5) 0.2740(5) -0.0024(3) 0.0437(12) Uani d . 1
C C1 1.2057(6) 0.0467(5) 0.1339(3) 0.0387(13) Uani d . 1
C C7 1.0588(7) 0.2101(6) 0.2129(4) 0.0460(14) Uani d . 1
H H7A 1.0666 0.2750 0.2576 0.055 Uiso calc R 1
C C6 1.1919(6) 0.1403(6) 0.2022(3) 0.0407(14) Uani d . 1
C C5 1.3113(7) 0.1695(6) 0.2653(4) 0.0513(16) Uani d . 1
H H5A 1.3017 0.2302 0.3099 0.062 Uiso calc R 1
N N4 0.6662(7) -0.1265(5) 0.0553(3) 0.0491(13) Uani d . 1
C C10 0.7506(6) 0.3590(6) 0.0385(4) 0.0448(14) Uani d . 1
N N3 0.7675(7) -0.0641(6) 0.0914(4) 0.0615(15) Uani d . 1
C C8 0.8169(7) 0.2774(7) 0.1912(4) 0.0578(17) Uani d . 1
H H8A 0.8531 0.3685 0.2133 0.069 Uiso calc R 1
H H8B 0.7782 0.2296 0.2360 0.069 Uiso calc R 1
N N5 0.5662(7) -0.1902(6) 0.0247(4) 0.0684(16) Uani d . 1
C C3 1.4564(7) 0.0186(7) 0.1979(4) 0.0528(16) Uani d . 1
H H3B 1.5443 -0.0231 0.1964 0.063 Uiso calc R 1
C C11 0.7189(8) 0.4943(7) 0.0084(5) 0.0626(19) Uani d . 1
H H11A 0.6620 0.5516 0.0358 0.075 Uiso calc R 1
C C14 0.8829(7) 0.3237(6) -0.0705(4) 0.0536(16) Uani d . 1
H H14A 0.9394 0.2653 -0.0975 0.064 Uiso calc R 1
C C9 0.6990(7) 0.2995(7) 0.1140(4) 0.0527(16) Uani d . 1
H H9A 0.6526 0.2096 0.0980 0.063 Uiso calc R 1
H H9B 0.6280 0.3628 0.1298 0.063 Uiso calc R 1
C C4 1.4422(8) 0.1111(7) 0.2632(4) 0.0618(18) Uani d . 1
H H4A 1.5207 0.1335 0.3053 0.074 Uiso calc R 1
C C13 0.8535(9) 0.4595(7) -0.1009(5) 0.071(2) Uani d . 1
H H13A 0.8901 0.4920 -0.1477 0.085 Uiso calc R 1
C C12 0.7695(9) 0.5460(7) -0.0612(5) 0.076(2) Uani d . 1
H H12A 0.7476 0.6373 -0.0810 0.091 Uiso calc R 1

loop_
_atom_site_aniso_label
_atom_site_aniso_U_11
_atom_site_aniso_U_22
_atom_site_aniso_U_33
_atom_site_aniso_U_12
_atom_site_aniso_U_13
_atom_site_aniso_U_23
Zn1 0.0443(4) 0.0393(4) 0.0344(4) 0.0026(3) 0.0112(3) -0.0035(3)
O1 0.041(2) 0.051(2) 0.040(2) 0.0056(19) 0.0049(19) -0.0138(18)
N2 0.052(3) 0.047(3) 0.033(3) 0.009(2) 0.010(2) -0.001(2)
C2 0.044(4) 0.045(3) 0.045(4) -0.001(3) 0.013(3) -0.007(3)
N1 0.056(3) 0.039(3) 0.037(3) 0.002(2) 0.013(2) -0.001(2)
C1 0.054(4) 0.037(3) 0.027(3) -0.004(3) 0.011(3) 0.002(2)
C7 0.066(4) 0.040(3) 0.035(3) 0.004(3) 0.016(3) -0.006(2)
C6 0.053(4) 0.035(3) 0.034(3) 0.002(3) 0.008(3) 0.000(2)
C5 0.059(4) 0.056(4) 0.036(4) -0.002(3) 0.003(3) -0.012(3)
N4 0.066(4) 0.043(3) 0.041(3) 0.007(3) 0.017(3) 0.008(2)
C10 0.049(4) 0.037(3) 0.046(4) 0.006(3) 0.004(3) -0.002(3)
N3 0.067(4) 0.072(4) 0.045(3) -0.022(3) 0.009(3) 0.009(3)
C8 0.060(4) 0.067(4) 0.051(4) 0.013(3) 0.022(3) -0.009(3)
N5 0.066(4) 0.060(4) 0.076(5) -0.003(3) 0.004(3) 0.005(3)
C3 0.044(4) 0.056(4) 0.057(4) 0.003(3) 0.007(3) -0.002(3)
C11 0.077(5) 0.047(4) 0.065(5) 0.017(4) 0.016(4) 0.003(3)
C14 0.069(4) 0.052(4) 0.041(4) -0.008(3) 0.014(3) -0.005(3)
C9 0.053(4) 0.053(4) 0.055(4) 0.013(3) 0.017(3) -0.003(3)
C4 0.054(4) 0.072(5) 0.052(4) -0.004(4) -0.009(3) -0.011(3)
C13 0.107(6) 0.048(4) 0.058(5) -0.016(4) 0.016(4) 0.007(3)
C12 0.115(7) 0.038(4) 0.070(6) 0.003(4) 0.005(5) 0.005(3)

loop_
_atom_type_symbol
_atom_type_description
_atom_type_scat_dispersion_real
_atom_type_scat_dispersion_imag
_atom_type_scat_source
C C 0.0033 0.0016 'International Tables Vol C Tables 4.2.6.8 and 6.1.1.4'
H H 0.0000 0.0000 'International Tables Vol C Tables 4.2.6.8 and 6.1.1.4'
N N 0.0061 0.0033 'International Tables Vol C Tables 4.2.6.8 and 6.1.1.4'
O O 0.0106 0.0060 'International Tables Vol C Tables 4.2.6.8 and 6.1.1.4'
Zn Zn 0.2839 1.4301 'International Tables Vol C Tables 4.2.6.8 and 6.1.1.4'

loop_
_geom_angle_atom_site_label_1
_geom_angle_atom_site_label_2
_geom_angle_atom_site_label_3
_geom_angle_site_symmetry_3
_geom_angle
N3 Zn1 O1 . 113.8(2)
N3 Zn1 N1 . 126.5(2)
O1 Zn1 N1 . 119.68(18)
N3 Zn1 N2 . 96.3(2)
O1 Zn1 N2 . 90.16(17)
N1 Zn1 N2 . 83.74(18)
N3 Zn1 O1 3_755 97.9(2)
O1 Zn1 O1 3_755 78.48(16)
N1 Zn1 O1 3_755 92.66(17)
N2 Zn1 O1 3_755 164.47(18)
C1 O1 Zn1 . 130.4(3)
C1 O1 Zn1 3_755 127.3(3)
Zn1 O1 Zn1 3_755 101.52(16)
C7 N2 C8 . 118.4(5)
C7 N2 Zn1 . 123.5(4)
C8 N2 Zn1 . 117.2(4)
C1 C2 C3 . 122.1(5)
C1 C2 H2A . 118.9
C3 C2 H2A . 118.9
C14 N1 C10 . 119.8(5)
C14 N1 Zn1 . 121.9(4)
C10 N1 Zn1 . 117.9(4)
O1 C1 C2 . 120.0(5)
O1 C1 C6 . 122.4(5)
C2 C1 C6 . 117.6(5)
N2 C7 C6 . 128.1(5)
N2 C7 H7A . 116.0
C6 C7 H7A . 116.0
C5 C6 C1 . 119.4(5)
C5 C6 C7 . 115.7(5)
C1 C6 C7 . 124.9(5)
C4 C5 C6 . 121.8(6)
C4 C5 H5A . 119.1
C6 C5 H5A . 119.1
N5 N4 N3 . 175.9(7)
N1 C10 C11 . 119.5(6)
N1 C10 C9 . 117.4(5)
C11 C10 C9 . 123.1(6)
N4 N3 Zn1 . 132.5(5)
N2 C8 C9 . 111.6(5)
N2 C8 H8A . 109.3
C9 C8 H8A . 109.3
N2 C8 H8B . 109.3
C9 C8 H8B . 109.3
H8A C8 H8B . 108.0
C4 C3 C2 . 119.8(6)
C4 C3 H3B . 120.1
C2 C3 H3B . 120.1
C10 C11 C12 . 121.4(6)
C10 C11 H11A . 119.3
C12 C11 H11A . 119.3
N1 C14 C13 . 121.5(6)
N1 C14 H14A . 119.3
C13 C14 H14A . 119.3
C10 C9 C8 . 113.4(5)
C10 C9 H9A . 108.9
C8 C9 H9A . 108.9
C10 C9 H9B . 108.9
C8 C9 H9B . 108.9
H9A C9 H9B . 107.7
C5 C4 C3 . 119.3(6)
C5 C4 H4A . 120.3
C3 C4 H4A . 120.3
C12 C13 C14 . 119.4(7)
C12 C13 H13A . 120.3
C14 C13 H13A . 120.3
C13 C12 C11 . 118.4(6)
C13 C12 H12A . 120.8
C11 C12 H12A . 120.8

loop_
_geom_bond_atom_site_label_1
_geom_bond_atom_site_label_2
_geom_bond_site_symmetry_2
_geom_bond_distance
Zn1 N3 . 1.957(6)
Zn1 O1 . 1.986(4)
Zn1 N1 . 2.104(5)
Zn1 N2 . 2.125(5)
Zn1 O1 3_755 2.158(4)
O1 C1 . 1.342(6)
O1 Zn1 3_755 2.158(4)
N2 C7 . 1.262(7)
N2 C8 . 1.475(7)
C2 C1 . 1.378(8)
C2 C3 . 1.398(8)
C2 H2A . 0.9300
N1 C14 . 1.350(7)
N1 C10 . 1.358(7)
C1 C6 . 1.423(7)
C7 C6 . 1.467(8)
C7 H7A . 0.9300
C6 C5 . 1.396(8)
C5 C4 . 1.369(9)
C5 H5A . 0.9300
N4 N5 . 1.155(7)
N4 N3 . 1.185(7)
C10 C11 . 1.380(8)
C10 C9 . 1.487(8)
C8 C9 . 1.515(8)
C8 H8A . 0.9700
C8 H8B . 0.9700
C3 C4 . 1.381(9)
C3 H3B . 0.9300
C11 C12 . 1.373(10)
C11 H11A . 0.9300
C14 C13 . 1.383(9)
C14 H14A . 0.9300
C9 H9A . 0.9700
C9 H9B . 0.9700
C4 H4A . 0.9300
C13 C12 . 1.375(10)
C13 H13A . 0.9300
C12 H12A . 0.9300

loop_
_geom_hbond_atom_site_label_D
_geom_hbond_atom_site_label_H
_geom_hbond_atom_site_label_A
_geom_hbond_site_symmetry_A
_geom_hbond_distance_DH
_geom_hbond_distance_HA
_geom_hbond_distance_DA
_geom_hbond_angle_DHA
C9 H9A N5 3_655 0.97 2.58 3.198(9) 121.6

loop_
_geom_torsion_atom_site_label_1
_geom_torsion_atom_site_label_2
_geom_torsion_atom_site_label_3
_geom_torsion_atom_site_label_4
_geom_torsion_site_symmetry_1
_geom_torsion_site_symmetry_4
_geom_torsion
N3 Zn1 O1 C1 . . -96.2(5)
N1 Zn1 O1 C1 . . 83.7(5)
N2 Zn1 O1 C1 . . 0.8(4)
O1 Zn1 O1 C1 3_755 . 170.2(5)
N3 Zn1 O1 Zn1 . 3_755 93.6(2)
N1 Zn1 O1 Zn1 . 3_755 -86.5(2)
N2 Zn1 O1 Zn1 . 3_755 -169.34(19)
O1 Zn1 O1 Zn1 3_755 3_755 0.0
N3 Zn1 N2 C7 . . 120.0(5)
O1 Zn1 N2 C7 . . 6.0(5)
N1 Zn1 N2 C7 . . -113.8(5)
O1 Zn1 N2 C7 3_755 . -36.6(9)
N3 Zn1 N2 C8 . . -70.6(4)
O1 Zn1 N2 C8 . . 175.4(4)
N1 Zn1 N2 C8 . . 55.6(4)
O1 Zn1 N2 C8 3_755 . 132.9(6)
N3 Zn1 N1 C14 . . -137.7(5)
O1 Zn1 N1 C14 . . 42.4(5)
N2 Zn1 N1 C14 . . 129.0(5)
O1 Zn1 N1 C14 3_755 . -35.9(5)
N3 Zn1 N1 C10 . . 49.9(5)
O1 Zn1 N1 C10 . . -129.9(4)
N2 Zn1 N1 C10 . . -43.3(4)
O1 Zn1 N1 C10 3_755 . 151.8(4)
Zn1 O1 C1 C2 . . 176.8(4)
Zn1 O1 C1 C2 3_755 . -15.3(7)
Zn1 O1 C1 C6 . . -4.6(7)
Zn1 O1 C1 C6 3_755 . 163.2(4)
C3 C2 C1 O1 . . 178.0(5)
C3 C2 C1 C6 . . -0.6(8)
C8 N2 C7 C6 . . -179.0(5)
Zn1 N2 C7 C6 . . -9.7(9)
O1 C1 C6 C5 . . -178.0(5)
C2 C1 C6 C5 . . 0.6(8)
O1 C1 C6 C7 . . 2.6(8)
C2 C1 C6 C7 . . -178.8(5)
N2 C7 C6 C5 . . -174.0(6)
N2 C7 C6 C1 . . 5.4(10)
C1 C6 C5 C4 . . 0.4(9)
C7 C6 C5 C4 . . 179.8(6)
C14 N1 C10 C11 . . 1.8(9)
Zn1 N1 C10 C11 . . 174.3(5)
C14 N1 C10 C9 . . -178.9(5)
Zn1 N1 C10 C9 . . -6.4(7)
O1 Zn1 N3 N4 . . -120.4(7)
N1 Zn1 N3 N4 . . 59.7(8)
N2 Zn1 N3 N4 . . 146.6(7)
O1 Zn1 N3 N4 3_755 . -39.5(7)
C7 N2 C8 C9 . . 153.0(6)
Zn1 N2 C8 C9 . . -16.9(7)
C1 C2 C3 C4 . . -0.3(10)
N1 C10 C11 C12 . . -1.3(11)
C9 C10 C11 C12 . . 179.5(7)
C10 N1 C14 C13 . . -1.1(9)
Zn1 N1 C14 C13 . . -173.3(5)
N1 C10 C9 C8 . . 70.0(7)
C11 C10 C9 C8 . . -110.8(7)
N2 C8 C9 C10 . . -53.1(7)
C6 C5 C4 C3 . . -1.3(11)
C2 C3 C4 C5 . . 1.2(10)
N1 C14 C13 C12 . . -0.2(11)
C14 C13 C12 C11 . . 0.7(12)
C10 C11 C12 C13 . . 0.0(12)
